data_1547299
loop_
_publ_author_name
'Pan, Jin-Long'
'Chen, Chao'
'Ma, Zhi-Gang'
'Zhou, Jia'
'Wang, Li-Ren'
'Zhang, Shu-Yu'

_publ_section_title
;
 Stereoselective Synthesis of Z-Vinylsilanes via Palladium-Catalyzed
 Direct Intermolecular Silylation of C(sp(2))-H Bonds.
;
_journal_issue 19
_journal_name_full 'Organic letters'
_journal_page_first 5216
_journal_page_last 5219
_journal_paper_doi 10.1021/acs.orglett.7b02486
_journal_volume 19
_journal_year 2017
_chemical_formula_moiety 'C20 H13 F2 N3 O Pd'
_chemical_formula_sum 'C20 H13 F2 N3 O Pd'
_chemical_formula_weight 455.73
_chemical_name_systematic
;
 ?
;
_space_group_crystal_system monoclinic
_space_group_IT_number 14
_space_group_name_Hall '-P 2ybc'
_space_group_name_H-M_alt 'P 1 21/c 1'
_symmetry_space_group_name_Hall '-P 2ybc'
_symmetry_space_group_name_H-M 'P 1 21/c 1'
_atom_sites_solution_hydrogens geom
_audit_creation_method SHELXL-2014
_cell_angle_alpha 90
_cell_angle_beta 120.0910(10)
_cell_angle_gamma 90
_cell_formula_units_Z 4
_cell_length_a 8.1260(2)
_cell_length_b 20.9981(5)
_cell_length_c 11.7913(2)
_cell_measurement_reflns_used 9976
_cell_measurement_temperature 293(2)
_cell_measurement_theta_max 66.62
_cell_measurement_theta_min 5.57
_cell_volume 1740.81(7)
_computing_cell_refinement 'Bruker SAINT'
_computing_data_collection 'Bruker APEX2'
_computing_data_reduction 'Bruker SAINT'
_computing_molecular_graphics 'Bruker SHELXTL'
_computing_publication_material 'Bruker SHELXTL'
_computing_structure_refinement 'SHELXL-2014 (Sheldrick, 2014)'
_computing_structure_solution 'SHELXS-97 (Sheldrick 2008)'
_diffrn_ambient_temperature 293(2)
_diffrn_measured_fraction_theta_full 0.968
_diffrn_measured_fraction_theta_max 0.993
_diffrn_measurement_device_type 'CCD area detector'
_diffrn_measurement_method 'phi and omega scans'
_diffrn_radiation_type CuK\a
_diffrn_radiation_wavelength 1.54178
_diffrn_reflns_av_R_equivalents 0.0280
_diffrn_reflns_av_unetI/netI 0.0215
_diffrn_reflns_Laue_measured_fraction_full 0.968
_diffrn_reflns_Laue_measured_fraction_max 0.993
_diffrn_reflns_limit_h_max 8
_diffrn_reflns_limit_h_min -9
_diffrn_reflns_limit_k_max 24
_diffrn_reflns_limit_k_min -24
_diffrn_reflns_limit_l_max 14
_diffrn_reflns_limit_l_min -13
_diffrn_reflns_number 12670
_diffrn_reflns_point_group_measured_fraction_full 0.968
_diffrn_reflns_point_group_measured_fraction_max 0.993
_diffrn_reflns_theta_full 67.679
_diffrn_reflns_theta_max 66.617
_diffrn_reflns_theta_min 5.957
_diffrn_source 'sealed tube'
_exptl_absorpt_coefficient_mu 8.921
_exptl_absorpt_correction_type none
_exptl_crystal_colour colorless
_exptl_crystal_density_diffrn 1.739
_exptl_crystal_description block
_exptl_crystal_F_000 904
_exptl_crystal_size_max 0.05
_exptl_crystal_size_mid 0.04
_exptl_crystal_size_min 0.03
_refine_diff_density_max 0.563
_refine_diff_density_min -0.602
_refine_diff_density_rms 0.065
_refine_ls_extinction_method none
_refine_ls_goodness_of_fit_ref 1.087
_refine_ls_hydrogen_treatment constr
_refine_ls_matrix_type full
_refine_ls_number_parameters 245
_refine_ls_number_reflns 3053
_refine_ls_number_restraints 0
_refine_ls_restrained_S_all 1.087
_refine_ls_R_factor_all 0.0218
_refine_ls_R_factor_gt 0.0212
_refine_ls_shift/su_max 0.002
_refine_ls_shift/su_mean 0.000
_refine_ls_structure_factor_coef Fsqd
_refine_ls_weighting_details 'w=1/[\s^2^(Fo^2^)+(0.0288P)^2^+0.9522P] where P=(Fo^2^+2Fc^2^)/3'
_refine_ls_weighting_scheme calc
_refine_ls_wR_factor_gt 0.0557
_refine_ls_wR_factor_ref 0.0562
_reflns_Friedel_coverage 0.000
_reflns_number_gt 2974
_reflns_number_total 3053
_reflns_threshold_expression 'I > 2\s(I)'
_cod_data_source_file ol7b02486_si_003.cif
_cod_data_source_block p
_cod_depositor_comments 'Adding full bibliography for 1547296--1547299.cif.'
_cod_original_cell_volume 1740.80(7)
_cod_database_code 1547299
_shelx_space_group_comment
;
The symmetry employed for this shelxl refinement is uniquely defined
by the following loop, which should always be used as a source of
symmetry information in preference to the above space-group names.
They are only intended as comments.
;
_shelxl_version_number 2014-3

loop_
_space_group_symop_operation_xyz
'x, y, z'
'-x, y+1/2, -z+1/2'
'-x, -y, -z'
'x, -y-1/2, z-1/2'

loop_
_atom_site_label
_atom_site_type_symbol
_atom_site_fract_x
_atom_site_fract_y
_atom_site_fract_z
_atom_site_U_iso_or_equiv
_atom_site_adp_type
_atom_site_occupancy
_atom_site_site_symmetry_order
_atom_site_calc_flag
_atom_site_refinement_flags_posn
_atom_site_refinement_flags_adp
C1 C 0.4496(3) 0.92588(11) 0.6763(2) 0.0329(5) Uani 1 1 d . .
H1 H 0.3358 0.9379 0.6029 0.039 Uiso 1 1 calc R U
C2 C 0.5421(3) 0.87209(10) 0.6813(2) 0.0297(4) Uani 1 1 d . .
C3 C 0.4835(3) 0.82341(10) 0.5768(2) 0.0309(4) Uani 1 1 d . .
C4 C 0.3118(3) 0.79055(11) 0.5221(2) 0.0331(5) Uani 1 1 d . .
C5 C 0.2604(3) 0.74229(11) 0.4313(2) 0.0373(5) Uani 1 1 d . .
H5 H 0.1428 0.7224 0.3969 0.045 Uiso 1 1 calc R U
C6 C 0.3893(3) 0.72436(11) 0.3930(2) 0.0380(5) Uani 1 1 d . .
H6 H 0.3589 0.6914 0.3331 0.046 Uiso 1 1 calc R U
C7 C 0.5628(3) 0.75496(11) 0.4427(2) 0.0368(5) Uani 1 1 d . .
H7 H 0.6499 0.7428 0.4176 0.044 Uiso 1 1 calc R U
C8 C 0.6029(3) 0.80392(10) 0.5305(2) 0.0326(4) Uani 1 1 d . .
C9 C 0.7202(3) 0.85823(10) 0.8084(2) 0.0286(4) Uani 1 1 d . .
C10 C 0.9066(3) 0.90861(10) 1.0242(2) 0.0288(4) Uani 1 1 d . .
C11 C 1.0512(3) 0.86441(10) 1.0880(2) 0.0327(4) Uani 1 1 d . .
H11 H 1.0493 0.8268 1.0457 0.039 Uiso 1 1 calc R U
C12 C 1.2008(3) 0.87602(11) 1.2163(2) 0.0368(5) Uani 1 1 d . .
H12 H 1.2976 0.8461 1.2565 0.044 Uiso 1 1 calc R U
C13 C 1.2081(3) 0.92999(11) 1.2836(2) 0.0362(5) Uani 1 1 d . .
H13 H 1.3091 0.9366 1.3680 0.043 Uiso 1 1 calc R U
C14 C 1.0613(3) 0.97550(10) 1.2238(2) 0.0328(5) Uani 1 1 d . .
C15 C 1.0547(3) 1.03264(11) 1.2863(2) 0.0372(5) Uani 1 1 d . .
H15 H 1.1501 1.0414 1.3716 0.045 Uiso 1 1 calc R U
C16 C 0.9096(3) 1.07435(11) 1.2217(2) 0.0379(5) Uani 1 1 d . .
H16 H 0.9049 1.1116 1.2626 0.046 Uiso 1 1 calc R U
C17 C 0.7670(3) 1.06111(10) 1.0931(2) 0.0343(5) Uani 1 1 d . .
H17 H 0.6687 1.0903 1.0498 0.041 Uiso 1 1 calc R U
C18 C 0.9120(3) 0.96510(10) 1.0943(2) 0.0292(4) Uani 1 1 d . .
C19 C 0.3097(3) 1.09854(11) 0.7507(2) 0.0339(5) Uani 1 1 d . .
C20 C 0.2005(4) 1.15725(12) 0.7200(3) 0.0486(6) Uani 1 1 d . .
H20A H 0.1168 1.1553 0.7552 0.073 Uiso 1 1 calc R U
H20B H 0.1271 1.1625 0.6266 0.073 Uiso 1 1 calc R U
H20C H 0.2857 1.1927 0.7579 0.073 Uiso 1 1 calc R U
F1 F 0.18734(18) 0.80672(7) 0.56239(13) 0.0434(3) Uani 1 1 d . .
F2 F 0.76867(19) 0.83570(7) 0.57325(14) 0.0432(3) Uani 1 1 d . .
N1 N 0.7667(3) 1.00840(9) 1.03042(18) 0.0306(4) Uani 1 1 d . .
N2 N 0.7526(2) 0.90504(8) 0.89727(17) 0.0300(4) Uani 1 1 d . .
N3 N 0.3967(3) 1.05296(9) 0.77556(18) 0.0340(4) Uani 1 1 d . .
O1 O 0.8175(2) 0.80999(7) 0.82790(15) 0.0325(3) Uani 1 1 d . .
Pd1 Pd 0.57602(2) 0.97745(2) 0.83862(2) 0.02794(7) Uani 1 1 d . .

loop_
_atom_site_aniso_label
_atom_site_aniso_U_11
_atom_site_aniso_U_22
_atom_site_aniso_U_33
_atom_site_aniso_U_23
_atom_site_aniso_U_13
_atom_site_aniso_U_12
C1 0.0319(10) 0.0344(12) 0.0299(10) 0.0020(9) 0.0137(9) 0.0020(9)
C2 0.0308(10) 0.0294(11) 0.0295(10) -0.0012(8) 0.0156(9) -0.0025(8)
C3 0.0345(11) 0.0275(10) 0.0276(10) 0.0013(8) 0.0134(9) 0.0009(8)
C4 0.0310(10) 0.0385(12) 0.0287(10) 0.0042(9) 0.0142(9) 0.0021(9)
C5 0.0363(11) 0.0390(12) 0.0319(11) -0.0007(9) 0.0134(9) -0.0090(9)
C6 0.0498(13) 0.0287(11) 0.0347(11) -0.0057(9) 0.0207(10) -0.0072(10)
C7 0.0421(12) 0.0336(12) 0.0377(12) -0.0032(9) 0.0223(10) 0.0001(9)
C8 0.0318(10) 0.0307(11) 0.0337(11) -0.0017(9) 0.0152(9) -0.0034(8)
C9 0.0317(10) 0.0260(10) 0.0309(10) -0.0001(8) 0.0177(9) -0.0018(8)
C10 0.0316(10) 0.0276(10) 0.0292(10) 0.0019(8) 0.0166(8) -0.0004(8)
C11 0.0358(11) 0.0309(11) 0.0318(11) 0.0017(9) 0.0172(9) 0.0034(9)
C12 0.0341(11) 0.0382(12) 0.0358(12) 0.0064(9) 0.0158(9) 0.0040(9)
C13 0.0327(11) 0.0396(12) 0.0308(11) 0.0026(9) 0.0120(9) -0.0020(9)
C14 0.0344(11) 0.0332(12) 0.0313(11) 0.0003(8) 0.0170(10) -0.0050(8)
C15 0.0388(12) 0.0368(12) 0.0333(12) -0.0059(9) 0.0161(10) -0.0079(10)
C16 0.0431(12) 0.0308(11) 0.0416(12) -0.0081(9) 0.0226(10) -0.0055(9)
C17 0.0387(11) 0.0278(11) 0.0387(12) -0.0026(9) 0.0212(10) -0.0011(9)
C18 0.0305(10) 0.0287(10) 0.0309(10) 0.0007(8) 0.0173(9) -0.0023(8)
C19 0.0345(11) 0.0314(12) 0.0372(11) 0.0034(9) 0.0191(9) 0.0013(9)
C20 0.0535(15) 0.0377(13) 0.0629(17) 0.0138(12) 0.0354(14) 0.0152(11)
F1 0.0328(6) 0.0594(9) 0.0399(7) -0.0077(6) 0.0196(6) -0.0042(6)
F2 0.0397(7) 0.0469(8) 0.0494(8) -0.0163(6) 0.0271(6) -0.0145(6)
N1 0.0343(9) 0.0269(9) 0.0332(9) 0.0015(7) 0.0189(8) 0.0000(7)
N2 0.0330(9) 0.0276(9) 0.0278(8) -0.0002(7) 0.0140(7) 0.0019(7)
N3 0.0367(9) 0.0316(10) 0.0337(9) -0.0006(8) 0.0176(8) 0.0005(8)
O1 0.0326(7) 0.0272(7) 0.0356(8) -0.0009(6) 0.0155(6) 0.0030(6)
Pd1 0.03026(11) 0.02515(11) 0.02796(11) 0.00078(5) 0.01425(8) 0.00327(5)

loop_
_atom_type_symbol
_atom_type_description
_atom_type_scat_dispersion_real
_atom_type_scat_dispersion_imag
_atom_type_scat_source
C C 0.0181 0.0091 'International Tables Vol C Tables 4.2.6.8 and 6.1.1.4'
H H 0.0000 0.0000 'International Tables Vol C Tables 4.2.6.8 and 6.1.1.4'
Pd Pd 0.1215 3.9337 'International Tables Vol C Tables 4.2.6.8 and 6.1.1.4'
N N 0.0311 0.0180 'International Tables Vol C Tables 4.2.6.8 and 6.1.1.4'
O O 0.0492 0.0322 'International Tables Vol C Tables 4.2.6.8 and 6.1.1.4'
F F 0.0727 0.0534 'International Tables Vol C Tables 4.2.6.8 and 6.1.1.4'

loop_
_geom_angle_atom_site_label_1
_geom_angle_atom_site_label_2
_geom_angle_atom_site_label_3
_geom_angle
C2 C1 Pd1 114.24(16)
C2 C1 H1 122.9
Pd1 C1 H1 122.9
C1 C2 C3 127.17(19)
C1 C2 C9 116.46(19)
C3 C2 C9 116.31(18)
C4 C3 C8 113.98(19)
C4 C3 C2 123.82(19)
C8 C3 C2 122.09(19)
F1 C4 C5 117.80(19)
F1 C4 C3 117.59(19)
C5 C4 C3 124.6(2)
C4 C5 C6 118.0(2)
C4 C5 H5 121.0
C6 C5 H5 121.0
C7 C6 C5 120.8(2)
C7 C6 H6 119.6
C5 C6 H6 119.6
C8 C7 C6 118.2(2)
C8 C7 H7 120.9
C6 C7 H7 120.9
F2 C8 C7 117.63(19)
F2 C8 C3 117.93(18)
C7 C8 C3 124.4(2)
O1 C9 N2 126.15(19)
O1 C9 C2 123.56(19)
N2 C9 C2 110.26(17)
C11 C10 N2 127.48(19)
C11 C10 C18 117.95(19)
N2 C10 C18 114.57(18)
C10 C11 C12 120.5(2)
C10 C11 H11 119.7
C12 C11 H11 119.7
C13 C12 C11 122.0(2)
C13 C12 H12 119.0
C11 C12 H12 119.0
C12 C13 C14 119.5(2)
C12 C13 H13 120.3
C14 C13 H13 120.3
C13 C14 C18 119.2(2)
C13 C14 C15 123.7(2)
C18 C14 C15 117.1(2)
C16 C15 C14 120.1(2)
C16 C15 H15 119.9
C14 C15 H15 119.9
C15 C16 C17 119.7(2)
C15 C16 H16 120.2
C17 C16 H16 120.2
N1 C17 C16 122.5(2)
N1 C17 H17 118.7
C16 C17 H17 118.7
N1 C18 C14 121.7(2)
N1 C18 C10 117.47(19)
C14 C18 C10 120.83(19)
N3 C19 C20 179.3(3)
C19 C20 H20A 109.5
C19 C20 H20B 109.5
H20A C20 H20B 109.5
C19 C20 H20C 109.5
H20A C20 H20C 109.5
H20B C20 H20C 109.5
C17 N1 C18 118.90(19)
C17 N1 Pd1 130.52(16)
C18 N1 Pd1 110.56(14)
C9 N2 C10 126.12(18)
C9 N2 Pd1 117.53(14)
C10 N2 Pd1 116.22(13)
C19 N3 Pd1 173.16(19)
N2 Pd1 C1 81.39(8)
N2 Pd1 N3 178.61(7)
C1 Pd1 N3 98.29(8)
N2 Pd1 N1 81.16(7)
C1 Pd1 N1 162.54(8)
N3 Pd1 N1 99.17(7)

loop_
_geom_bond_atom_site_label_1
_geom_bond_atom_site_label_2
_geom_bond_distance
C1 C2 1.342(3)
C1 Pd1 1.980(2)
C1 H1 0.9300
C2 C3 1.484(3)
C2 C9 1.500(3)
C3 C4 1.391(3)
C3 C8 1.392(3)
C4 F1 1.359(3)
C4 C5 1.378(3)
C5 C6 1.385(3)
C5 H5 0.9300
C6 C7 1.384(3)
C6 H6 0.9300
C7 C8 1.377(3)
C7 H7 0.9300
C8 F2 1.354(2)
C9 O1 1.234(3)
C9 N2 1.363(3)
C10 C11 1.386(3)
C10 N2 1.391(3)
C10 C18 1.433(3)
C11 C12 1.408(3)
C11 H11 0.9300
C12 C13 1.367(3)
C12 H12 0.9300
C13 C14 1.410(3)
C13 H13 0.9300
C14 C18 1.412(3)
C14 C15 1.423(3)
C15 C16 1.355(3)
C15 H15 0.9300
C16 C17 1.399(3)
C16 H16 0.9300
C17 N1 1.330(3)
C17 H17 0.9300
C18 N1 1.377(3)
C19 N3 1.137(3)
C19 C20 1.455(3)
C20 H20A 0.9600
C20 H20B 0.9600
C20 H20C 0.9600
N1 Pd1 2.1033(19)
N2 Pd1 1.9631(17)
N3 Pd1 2.0258(19)

loop_
_geom_torsion_atom_site_label_1
_geom_torsion_atom_site_label_2
_geom_torsion_atom_site_label_3
_geom_torsion_atom_site_label_4
_geom_torsion
Pd1 C1 C2 C3 179.36(17)
Pd1 C1 C2 C9 2.2(2)
C1 C2 C3 C4 -58.2(3)
C9 C2 C3 C4 119.0(2)
C1 C2 C3 C8 125.8(2)
C9 C2 C3 C8 -57.0(3)
C8 C3 C4 F1 179.90(18)
C2 C3 C4 F1 3.6(3)
C8 C3 C4 C5 0.8(3)
C2 C3 C4 C5 -175.5(2)
F1 C4 C5 C6 -178.09(19)
C3 C4 C5 C6 1.0(3)
C4 C5 C6 C7 -1.2(3)
C5 C6 C7 C8 -0.5(3)
C6 C7 C8 F2 -176.6(2)
C6 C7 C8 C3 2.5(3)
C4 C3 C8 F2 176.52(19)
C2 C3 C8 F2 -7.1(3)
C4 C3 C8 C7 -2.6(3)
C2 C3 C8 C7 173.7(2)
C1 C2 C9 O1 178.5(2)
C3 C2 C9 O1 1.0(3)
C1 C2 C9 N2 0.4(3)
C3 C2 C9 N2 -177.14(17)
N2 C10 C11 C12 178.2(2)
C18 C10 C11 C12 -1.8(3)
C10 C11 C12 C13 1.3(3)
C11 C12 C13 C14 0.4(3)
C12 C13 C14 C18 -1.6(3)
C12 C13 C14 C15 179.1(2)
C13 C14 C15 C16 179.3(2)
C18 C14 C15 C16 0.0(3)
C14 C15 C16 C17 -0.3(4)
C15 C16 C17 N1 0.4(4)
C13 C14 C18 N1 -179.0(2)
C15 C14 C18 N1 0.4(3)
C13 C14 C18 C10 1.1(3)
C15 C14 C18 C10 -179.6(2)
C11 C10 C18 N1 -179.38(19)
N2 C10 C18 N1 0.7(3)
C11 C10 C18 C14 0.6(3)
N2 C10 C18 C14 -179.35(19)
C16 C17 N1 C18 0.0(3)
C16 C17 N1 Pd1 -178.75(16)
C14 C18 N1 C17 -0.4(3)
C10 C18 N1 C17 179.58(19)
C14 C18 N1 Pd1 178.58(16)
C10 C18 N1 Pd1 -1.4(2)
O1 C9 N2 C10 3.5(3)
C2 C9 N2 C10 -178.51(18)
O1 C9 N2 Pd1 179.14(16)
C2 C9 N2 Pd1 -2.8(2)
C11 C10 N2 C9 -3.7(3)
C18 C10 N2 C9 176.28(19)
C11 C10 N2 Pd1 -179.40(17)
C18 C10 N2 Pd1 0.5(2)
